data_4518279
loop_
_publ_author_name
'Cametti, Georgia'
'Scheinost, Andreas C.'
'Churakov, Sergey V.'

_publ_section_title
;
 Structural Evolution of Ag-LEV Zeolite upon Heating: An In Situ
 Single-Crystal X-ray Diffraction (SC-XRD) and X-ray Absorption
 Spectroscopy (XAS) Study.
;
_journal_issue 49
_journal_name_full 'ACS omega'
_journal_page_first 31774
_journal_page_last 31783
_journal_paper_doi 10.1021/acsomega.0c04455
_journal_volume 5
_journal_year 2020
_chemical_formula_sum 'Ag9.02 O118.9 Si54'
_chemical_formula_weight 4392.25
_chemical_name_common Ag-levyne
_space_group_crystal_system trigonal
_space_group_IT_number 166
_space_group_name_Hall '-R 3 2"'
_space_group_name_H-M_alt 'R -3 m :H'
_atom_sites_solution_primary direct
_atom_sites_solution_secondary difmap
_audit_creation_method SHELXL-2014
_cell_angle_alpha 90
_cell_angle_beta 90
_cell_angle_gamma 120
_cell_formula_units_Z 1
_cell_length_a 13.2511(19)
_cell_length_b 13.2511(19)
_cell_length_c 23.039(5)
_cell_measurement_reflns_used 3930
_cell_measurement_temperature 373(2)
_cell_measurement_theta_max 26.97
_cell_measurement_theta_min 2.5
_cell_volume 3503.5(10)
_computing_structure_refinement 'SHELXL-2014 (Sheldrick, 2014)'
_diffrn_ambient_temperature 373(2)
_diffrn_measured_fraction_theta_full 0.999
_diffrn_measured_fraction_theta_max 0.999
_diffrn_measurement_device_type 'APEX II'
_diffrn_radiation_type MoK\a
_diffrn_radiation_wavelength 0.71073
_diffrn_reflns_av_R_equivalents 0.0446
_diffrn_reflns_av_unetI/netI 0.0212
_diffrn_reflns_Laue_measured_fraction_full 0.999
_diffrn_reflns_Laue_measured_fraction_max 0.999
_diffrn_reflns_limit_h_max 16
_diffrn_reflns_limit_h_min -12
_diffrn_reflns_limit_k_max 16
_diffrn_reflns_limit_k_min -16
_diffrn_reflns_limit_l_max 21
_diffrn_reflns_limit_l_min -29
_diffrn_reflns_number 12357
_diffrn_reflns_point_group_measured_fraction_full 0.999
_diffrn_reflns_point_group_measured_fraction_max 0.999
_diffrn_reflns_theta_full 25.242
_diffrn_reflns_theta_max 27.135
_diffrn_reflns_theta_min 1.983
_diffrn_source 'fine-focus sealed tube'
_exptl_absorpt_coefficient_mu 1.814
_exptl_absorpt_correction_T_max 0.7455
_exptl_absorpt_correction_T_min 0.6637
_exptl_absorpt_correction_type multi-scan
_exptl_crystal_colour grey-yellowish
_exptl_crystal_density_diffrn 2.082
_exptl_crystal_description fragment
_exptl_crystal_F_000 2131
_exptl_crystal_size_max 0.180
_exptl_crystal_size_mid 0.150
_exptl_crystal_size_min 0.100
_refine_diff_density_max 1.031
_refine_diff_density_min -0.712
_refine_diff_density_rms 0.171
_refine_ls_extinction_method none
_refine_ls_goodness_of_fit_ref 1.129
_refine_ls_hydrogen_treatment undef
_refine_ls_matrix_type full
_refine_ls_number_parameters 96
_refine_ls_number_reflns 974
_refine_ls_number_restraints 0
_refine_ls_restrained_S_all 1.129
_refine_ls_R_factor_all 0.0856
_refine_ls_R_factor_gt 0.0778
_refine_ls_shift/su_max 0.000
_refine_ls_shift/su_mean 0.000
_refine_ls_structure_factor_coef Fsqd
_refine_ls_weighting_details 'w=1/[\s^2^(Fo^2^)+(0.1184P)^2^+75.6152P] where P=(Fo^2^+2Fc^2^)/3'
_refine_ls_weighting_scheme calc
_refine_ls_wR_factor_gt 0.2329
_refine_ls_wR_factor_ref 0.2395
_reflns_Friedel_coverage 0.000
_reflns_number_gt 833
_reflns_number_total 974
_reflns_threshold_expression 'I > 2\s(I)'
_cod_data_source_file ao0c04455_si_003.cif
_cod_data_source_block shelx
_cod_depositor_comments 'Adding full bibliography for 4518279--4518286.cif.'
_cod_original_cell_volume 3503.5(12)
_cod_original_formula_sum 'Ag9.02 O118.90 Si54'
_cod_database_code 4518279
_shelx_space_group_comment
;
The symmetry employed for this shelxl refinement is uniquely defined
by the following loop, which should always be used as a source of
symmetry information in preference to the above space-group names.
They are only intended as comments.
;
_shelxl_version_number 2014-1

loop_
_space_group_symop_operation_xyz
'x, y, z'
'-y, x-y, z'
'-x+y, -x, z'
'y, x, -z'
'x-y, -y, -z'
'-x, -x+y, -z'
'x+2/3, y+1/3, z+1/3'
'-y+2/3, x-y+1/3, z+1/3'
'-x+y+2/3, -x+1/3, z+1/3'
'y+2/3, x+1/3, -z+1/3'
'x-y+2/3, -y+1/3, -z+1/3'
'-x+2/3, -x+y+1/3, -z+1/3'
'x+1/3, y+2/3, z+2/3'
'-y+1/3, x-y+2/3, z+2/3'
'-x+y+1/3, -x+2/3, z+2/3'
'y+1/3, x+2/3, -z+2/3'
'x-y+1/3, -y+2/3, -z+2/3'
'-x+1/3, -x+y+2/3, -z+2/3'
'-x, -y, -z'
'y, -x+y, -z'
'x-y, x, -z'
'-y, -x, z'
'-x+y, y, z'
'x, x-y, z'
'-x+2/3, -y+1/3, -z+1/3'
'y+2/3, -x+y+1/3, -z+1/3'
'x-y+2/3, x+1/3, -z+1/3'
'-y+2/3, -x+1/3, z+1/3'
'-x+y+2/3, y+1/3, z+1/3'
'x+2/3, x-y+1/3, z+1/3'
'-x+1/3, -y+2/3, -z+2/3'
'y+1/3, -x+y+2/3, -z+2/3'
'x-y+1/3, x+2/3, -z+2/3'
'-y+1/3, -x+2/3, z+2/3'
'-x+y+1/3, y+2/3, z+2/3'
'x+1/3, x-y+2/3, z+2/3'

loop_
_atom_site_label
_atom_site_type_symbol
_atom_site_fract_x
_atom_site_fract_y
_atom_site_fract_z
_atom_site_U_iso_or_equiv
_atom_site_adp_type
_atom_site_occupancy
_atom_site_site_symmetry_order
_atom_site_calc_flag
_atom_site_refinement_flags_posn
_atom_site_refinement_flags_adp
_atom_site_refinement_flags_occupancy
_atom_site_disorder_assembly
_atom_site_disorder_group
T1 Si 0.00008(13) 0.23660(14) 0.06809(7) 0.0247(6) Uani 1 1 d . . . . .
T2 Si 0.24316(15) 0.0000 0.5000 0.0204(6) Uani 1 2 d S T P . .
O1 O 0.0268(5) 0.3497(4) 0.1085(2) 0.0441(13) Uani 1 1 d . . . . .
O2 O 0.0944(4) 0.1888(7) 0.0812(3) 0.0491(19) Uani 1 2 d S T P . .
O3 O 0.1257(5) 0.2514(10) -0.0883(4) 0.071(3) Uani 1 2 d S T P . .
O4 O 0.2698(6) 0.0000 0.0000 0.0431(17) Uani 1 2 d S T P . .
O5 O 0.2221(3) 0.4442(6) 0.1741(3) 0.0414(17) Uani 1 2 d S T P . .
Ag1 Ag 0.0000 0.0000 0.1349(3) 0.0409(16) Uiso 0.341(9) 6 d S . . . .
Ag1A Ag 0.0000 0.0000 0.104(2) 0.035(8) Uiso 0.071(9) 6 d S . . . .
Ag1B Ag 0.0000 0.0000 0.078(3) 0.013(15) Uiso 0.028(9) 6 d S . . . .
Ag1C Ag 0.0000 0.0000 4.0000 0.100 Uiso 0.074(10) 12 d S U . . .
Ag1D Ag 0.0000 0.0000 0.042(6) 0.100 Uiso 0.028(7) 6 d S U . . .
Ag2 Ag 0.3333 0.6667 0.1667 0.022(3) Uiso 0.25(2) 12 d S . . . .
Ag2A Ag 0.3333 0.6667 0.145(2) 0.022(7) Uiso 0.078(12) 6 d S . . . .
Ag2B Ag 0.3333 0.6667 0.116(6) 0.01(3) Uiso 0.013(8) 6 d S . . . .
Ag2C Ag 0.3333 0.6667 0.067(2) 0.076(18) Uiso 0.048(9) 6 d S . . . .
Ag4 Ag 0.062(2) 0.5309(12) 0.0465(8) 0.065(7) Uiso 0.068(7) 2 d S . . . .
Ag4A Ag 0.004(2) 0.5020(12) 0.0557(7) 0.046(7) Uiso 0.061(7) 2 d S . . . .
Ag4B Ag -0.053(3) 0.4734(13) 0.0694(9) 0.064(8) Uiso 0.057(6) 2 d S . . . .
Ag4C Ag -0.107(6) 0.446(3) 0.015(3) 0.150 Uiso 0.042(5) 2 d S U . . .
Ag5 Ag 0.1667 0.3333 -0.1667 0.03(3) Uiso 0.016(7) 4 d S . . . .
Ag5A Ag 0.196(4) 0.391(8) -0.153(3) 0.03(3) Uiso 0.008(4) 2 d S . . . .
W1 O 0.2594(7) 0.5188(15) -0.1241(7) 0.069(6) Uiso 0.60(3) 2 d S . . . .

loop_
_atom_site_aniso_label
_atom_site_aniso_U_11
_atom_site_aniso_U_22
_atom_site_aniso_U_33
_atom_site_aniso_U_23
_atom_site_aniso_U_13
_atom_site_aniso_U_12
T1 0.0196(8) 0.0223(9) 0.0270(9) -0.0037(6) -0.0004(6) 0.0065(7)
T2 0.0174(8) 0.0170(10) 0.0267(11) 0.0026(7) 0.0013(4) 0.0085(5)
O1 0.055(3) 0.033(3) 0.042(3) -0.010(2) -0.007(2) 0.020(2)
O2 0.042(3) 0.057(5) 0.053(4) -0.003(4) -0.0016(19) 0.028(2)
O3 0.047(3) 0.133(10) 0.062(5) 0.018(6) 0.009(3) 0.067(5)
O4 0.049(3) 0.049(4) 0.031(3) 0.003(3) 0.0017(14) 0.025(2)
O5 0.023(2) 0.045(4) 0.063(4) -0.002(3) -0.0010(17) 0.022(2)

loop_
_atom_type_symbol
_atom_type_description
_atom_type_scat_dispersion_real
_atom_type_scat_dispersion_imag
_atom_type_scat_source
O O 0.0106 0.0060 'International Tables Vol C Tables 4.2.6.8 and 6.1.1.4'
Si Si 0.0817 0.0704 'International Tables Vol C Tables 4.2.6.8 and 6.1.1.4'
Ag Ag -0.8971 1.1015 'International Tables Vol C Tables 4.2.6.8 and 6.1.1.4'

loop_
_geom_angle_atom_site_label_1
_geom_angle_atom_site_label_2
_geom_angle_atom_site_label_3
_geom_angle
_geom_angle_site_symmetry_1
_geom_angle_site_symmetry_3
_geom_angle_publ_flag
O4 T1 O3 112.1(3) 2 21 ?
O4 T1 O1 109.1(3) 2 . ?
O3 T1 O1 108.3(4) 21 . ?
O4 T1 O2 112.0(3) 2 . ?
O3 T1 O2 103.0(5) 21 . ?
O1 T1 O2 112.2(3) . . ?
O4 T1 Ag5 135.92(13) 2 9_455 ?
O3 T1 Ag5 40.8(3) 21 9_455 ?
O1 T1 Ag5 68.9(2) . 9_455 ?
O2 T1 Ag5 108.7(3) . 9_455 ?
O4 T1 Ag5A 148.0(14) 2 9_455 ?
O3 T1 Ag5A 41.9(8) 21 9_455 ?
O1 T1 Ag5A 73.9(11) . 9_455 ?
O2 T1 Ag5A 94.8(17) . 9_455 ?
Ag5 T1 Ag5A 13.9(17) 9_455 9_455 ?
O4 T1 Ag5A 123.2(16) 2 21 ?
O3 T1 Ag5A 43.4(9) 21 21 ?
O1 T1 Ag5A 65.1(8) . 21 ?
O2 T1 Ag5A 122.4(17) . 21 ?
Ag5 T1 Ag5A 13.7(17) 9_455 21 ?
Ag5A T1 Ag5A 28(3) 9_455 21 ?
O1 T2 O1 112.0(4) 8 18_545 ?
O1 T2 O5 108.4(3) 8 33_545 ?
O1 T2 O5 112.0(3) 18_545 33_545 ?
O1 T2 O5 112.0(3) 8 8 ?
O1 T2 O5 108.5(3) 18_545 8 ?
O5 T2 O5 103.7(5) 33_545 8 ?
T2 O1 T1 145.7(4) 15_554 . ?
T2 O1 Ag4A 98.6(4) 15_554 . ?
T1 O1 Ag4A 113.7(4) . . ?
T2 O1 Ag4B 99.4(4) 15_554 . ?
T1 O1 Ag4B 114.9(5) . . ?
Ag4A O1 Ag4B 16.7(6) . . ?
T1 O2 T1 136.4(5) . 23 ?
T1 O2 Ag1B 108.5(4) . . ?
T1 O2 Ag1B 108.5(4) 23 . ?
T1 O2 Ag1A 111.0(3) . . ?
T1 O2 Ag1A 111.0(3) 23 . ?
Ag1B O2 Ag1A 15.7(9) . . ?
T1 O2 Ag1D 103.4(10) . . ?
T1 O2 Ag1D 103.4(10) 23 . ?
Ag1B O2 Ag1D 20(3) . . ?
Ag1A O2 Ag1D 36(3) . . ?
T1 O2 Ag1 111.8(3) . . ?
T1 O2 Ag1 111.8(3) 23 . ?
Ag1B O2 Ag1 31.9(16) . . ?
Ag1A O2 Ag1 16.2(11) . . ?
Ag1D O2 Ag1 52(3) . . ?
T1 O3 T1 144.9(6) 20 6 ?
T1 O3 Ag5 107.4(3) 20 . ?
T1 O3 Ag5 107.4(3) 6 . ?
T1 O3 Ag5A 107.1(3) 20 31_554 ?
T1 O3 Ag5A 107.1(3) 6 31_554 ?
Ag5 O3 Ag5A 20(2) . 31_554 ?
T1 O3 Ag5A 105.6(5) 20 . ?
T1 O3 Ag5A 105.6(5) 6 . ?
Ag5 O3 Ag5A 19(2) . . ?
Ag5A O3 Ag5A 39(5) 31_554 . ?
T1 O4 T1 148.6(5) 4 3 ?
T2 O5 T2 159.3(5) 15_554 32 ?
T2 O5 Ag2 97.9(3) 15_554 . ?
T2 O5 Ag2 97.9(3) 32 . ?
T2 O5 Ag2A 99.1(3) 15_554 25_565 ?
T2 O5 Ag2A 99.1(3) 32 25_565 ?
Ag2 O5 Ag2A 11.1(12) . 25_565 ?
Ag1A Ag1 Ag1B 0.000(4) . . ?
Ag1A Ag1 Ag1D 0.000(9) . . ?
Ag1B Ag1 Ag1D 0.000(2) . . ?
Ag1A Ag1 W1 135.3(4) . 8 ?
Ag1B Ag1 W1 135.3(4) . 8 ?
Ag1D Ag1 W1 135.3(4) . 8 ?
Ag1A Ag1 W1 135.3(4) . 7_445 ?
Ag1B Ag1 W1 135.3(4) . 7_445 ?
Ag1D Ag1 W1 135.3(4) . 7_445 ?
W1 Ag1 W1 75.1(6) 8 7_445 ?
Ag1A Ag1 W1 135.3(4) . 9_455 ?
Ag1B Ag1 W1 135.3(4) . 9_455 ?
Ag1D Ag1 W1 135.3(4) . 9_455 ?
W1 Ag1 W1 75.1(6) 8 9_455 ?
W1 Ag1 W1 75.1(6) 7_445 9_455 ?
Ag1A Ag1 O2 60.3(2) . 2 ?
Ag1B Ag1 O2 60.3(2) . 2 ?
Ag1D Ag1 O2 60.3(2) . 2 ?
W1 Ag1 O2 164.4(5) 8 2 ?
W1 Ag1 O2 92.7(3) 7_445 2 ?
W1 Ag1 O2 92.7(3) 9_455 2 ?
Ag1A Ag1 O2 60.3(2) . 3 ?
Ag1B Ag1 O2 60.3(2) . 3 ?
Ag1D Ag1 O2 60.3(2) . 3 ?
W1 Ag1 O2 92.7(3) 8 3 ?
W1 Ag1 O2 92.7(3) 7_445 3 ?
W1 Ag1 O2 164.4(5) 9_455 3 ?
O2 Ag1 O2 97.6(3) 2 3 ?
Ag1A Ag1 O2 60.3(2) . . ?
Ag1B Ag1 O2 60.3(2) . . ?
Ag1D Ag1 O2 60.3(2) . . ?
W1 Ag1 O2 92.7(3) 8 . ?
W1 Ag1 O2 164.4(5) 7_445 . ?
W1 Ag1 O2 92.7(3) 9_455 . ?
O2 Ag1 O2 97.6(3) 2 . ?
O2 Ag1 O2 97.6(3) 3 . ?
Ag1A Ag1 Ag1C 0.000(3) . 1_551 ?
Ag1B Ag1 Ag1C 0.000(1) . 1_551 ?
Ag1D Ag1 Ag1C 0.000(2) . 1_551 ?
W1 Ag1 Ag1C 135.3(4) 8 1_551 ?
W1 Ag1 Ag1C 135.3(4) 7_445 1_551 ?
W1 Ag1 Ag1C 135.3(4) 9_455 1_551 ?
O2 Ag1 Ag1C 60.3(2) 2 1_551 ?
O2 Ag1 Ag1C 60.3(2) 3 1_551 ?
O2 Ag1 Ag1C 60.3(2) . 1_551 ?
Ag1A Ag1 Ag5A 108.2(14) . 8 ?
Ag1B Ag1 Ag5A 108.2(14) . 8 ?
Ag1D Ag1 Ag5A 108.2(14) . 8 ?
W1 Ag1 Ag5A 27.1(14) 8 8 ?
W1 Ag1 Ag5A 96.5(11) 7_445 8 ?
W1 Ag1 Ag5A 96.5(11) 9_455 8 ?
O2 Ag1 Ag5A 168.5(14) 2 8 ?
O2 Ag1 Ag5A 75.1(9) 3 8 ?
O2 Ag1 Ag5A 75.1(9) . 8 ?
Ag1C Ag1 Ag5A 108.2(14) 1_551 8 ?
Ag1A Ag1 Ag5A 108.2(14) . 7_445 ?
Ag1B Ag1 Ag5A 108.2(14) . 7_445 ?
Ag1D Ag1 Ag5A 108.2(14) . 7_445 ?
W1 Ag1 Ag5A 96.5(11) 8 7_445 ?
W1 Ag1 Ag5A 27.1(14) 7_445 7_445 ?
W1 Ag1 Ag5A 96.5(11) 9_455 7_445 ?
O2 Ag1 Ag5A 75.1(9) 2 7_445 ?
O2 Ag1 Ag5A 75.1(9) 3 7_445 ?
O2 Ag1 Ag5A 168.5(14) . 7_445 ?
Ag1C Ag1 Ag5A 108.2(14) 1_551 7_445 ?
Ag5A Ag1 Ag5A 110.7(13) 8 7_445 ?
Ag1B Ag1A Ag1 180.0 . . ?
Ag1B Ag1A Ag1D 0.000(8) . . ?
Ag1 Ag1A Ag1D 180.000(13) . . ?
Ag1B Ag1A O2 76.5(12) . 2 ?
Ag1 Ag1A O2 103.5(12) . 2 ?
Ag1D Ag1A O2 76.5(12) . 2 ?
Ag1B Ag1A O2 76.5(12) . 3 ?
Ag1 Ag1A O2 103.5(12) . 3 ?
Ag1D Ag1A O2 76.5(12) . 3 ?
O2 Ag1A O2 114.7(9) 2 3 ?
Ag1B Ag1A O2 76.5(12) . . ?
Ag1 Ag1A O2 103.5(12) . . ?
Ag1D Ag1A O2 76.5(12) . . ?
O2 Ag1A O2 114.7(9) 2 . ?
O2 Ag1A O2 114.7(9) 3 . ?
Ag1B Ag1A Ag1C 0.000(3) . 1_551 ?
Ag1 Ag1A Ag1C 180.0 . 1_551 ?
Ag1D Ag1A Ag1C 0.000(2) . 1_551 ?
O2 Ag1A Ag1C 76.5(12) 2 1_551 ?
O2 Ag1A Ag1C 76.5(12) 3 1_551 ?
O2 Ag1A Ag1C 76.5(12) . 1_551 ?
Ag1B Ag1A Ag1D 0.000(7) . 19 ?
Ag1 Ag1A Ag1D 180.0 . 19 ?
Ag1D Ag1A Ag1D 0.000(2) . 19 ?
O2 Ag1A Ag1D 76.5(12) 2 19 ?
O2 Ag1A Ag1D 76.5(12) 3 19 ?
O2 Ag1A Ag1D 76.5(12) . 19 ?
Ag1C Ag1A Ag1D 0.0 1_551 19 ?
Ag1A Ag1B Ag1D 180.000(14) . . ?
Ag1A Ag1B Ag1 0.000(3) . . ?
Ag1D Ag1B Ag1 180.0 . . ?
Ag1A Ag1B Ag1C 180.0 . 1_551 ?
Ag1D Ag1B Ag1C 0.000(3) . 1_551 ?
Ag1 Ag1B Ag1C 180.0 . 1_551 ?
Ag1A Ag1B O2 87.8(16) . 2 ?
Ag1D Ag1B O2 92.2(16) . 2 ?
Ag1 Ag1B O2 87.8(16) . 2 ?
Ag1C Ag1B O2 92.2(16) 1_551 2 ?
Ag1A Ag1B O2 87.8(16) . 3 ?
Ag1D Ag1B O2 92.2(16) . 3 ?
Ag1 Ag1B O2 87.8(16) . 3 ?
Ag1C Ag1B O2 92.2(16) 1_551 3 ?
O2 Ag1B O2 119.9(2) 2 3 ?
Ag1A Ag1B O2 87.8(16) . . ?
Ag1D Ag1B O2 92.2(16) . . ?
Ag1 Ag1B O2 87.8(16) . . ?
Ag1C Ag1B O2 92.2(16) 1_551 . ?
O2 Ag1B O2 119.9(2) 2 . ?
O2 Ag1B O2 119.9(2) 3 . ?
Ag1A Ag1B Ag1D 180.0 . 19 ?
Ag1D Ag1B Ag1D 0.0 . 19 ?
Ag1 Ag1B Ag1D 180.0 . 19 ?
Ag1C Ag1B Ag1D 0.000(2) 1_551 19 ?
O2 Ag1B Ag1D 92.2(16) 2 19 ?
O2 Ag1B Ag1D 92.2(16) 3 19 ?
O2 Ag1B Ag1D 92.2(16) . 19 ?
Ag1D Ag1C Ag1D 180.0(7) 19_559 1_559 ?
Ag1D Ag1C Ag1B 0.0(2) 19_559 19_559 ?
Ag1D Ag1C Ag1B 180.0(3) 1_559 19_559 ?
Ag1D Ag1C Ag1B 180.0(2) 19_559 1_559 ?
Ag1D Ag1C Ag1B 0.0(2) 1_559 1_559 ?
Ag1B Ag1C Ag1B 180.00(16) 19_559 1_559 ?
Ag1D Ag1C Ag1A 180.0(3) 19_559 1_559 ?
Ag1D Ag1C Ag1A 0.0(2) 1_559 1_559 ?
Ag1B Ag1C Ag1A 180.00(4) 19_559 1_559 ?
Ag1B Ag1C Ag1A 0.00(5) 1_559 1_559 ?
Ag1D Ag1C Ag1A 0.0(3) 19_559 19_559 ?
Ag1D Ag1C Ag1A 180.0(3) 1_559 19_559 ?
Ag1B Ag1C Ag1A 0.00(4) 19_559 19_559 ?
Ag1B Ag1C Ag1A 180.00(4) 1_559 19_559 ?
Ag1A Ag1C Ag1A 180.00(3) 1_559 19_559 ?
Ag1D Ag1C Ag1 180.0(2) 19_559 1_559 ?
Ag1D Ag1C Ag1 0.0(2) 1_559 1_559 ?
Ag1B Ag1C Ag1 180.00(5) 19_559 1_559 ?
Ag1B Ag1C Ag1 0.00(5) 1_559 1_559 ?
Ag1A Ag1C Ag1 0.00(3) 1_559 1_559 ?
Ag1A Ag1C Ag1 180.00(2) 19_559 1_559 ?
Ag1D Ag1C Ag1 0.0(2) 19_559 19_559 ?
Ag1D Ag1C Ag1 180.0(2) 1_559 19_559 ?
Ag1B Ag1C Ag1 0.00(5) 19_559 19_559 ?
Ag1B Ag1C Ag1 180.00(5) 1_559 19_559 ?
Ag1A Ag1C Ag1 180.00(3) 1_559 19_559 ?
Ag1A Ag1C Ag1 0.00(3) 19_559 19_559 ?
Ag1 Ag1C Ag1 180.0 1_559 19_559 ?
Ag1B Ag1D Ag1C 180.0 . 1_551 ?
Ag1B Ag1D Ag1A 0.000(2) . . ?
Ag1C Ag1D Ag1A 180.0 1_551 . ?
Ag1B Ag1D Ag1D 180.0 . 19 ?
Ag1C Ag1D Ag1D 0.000(2) 1_551 19 ?
Ag1A Ag1D Ag1D 180.0 . 19 ?
Ag1B Ag1D Ag1 0.000(2) . . ?
Ag1C Ag1D Ag1 180.0 1_551 . ?
Ag1A Ag1D Ag1 0.000(2) . . ?
Ag1D Ag1D Ag1 180.0 19 . ?
Ag1B Ag1D O2 67(3) . 2 ?
Ag1C Ag1D O2 113(3) 1_551 2 ?
Ag1A Ag1D O2 67(3) . 2 ?
Ag1D Ag1D O2 113(3) 19 2 ?
Ag1 Ag1D O2 67(3) . 2 ?
Ag1B Ag1D O2 67(3) . 3 ?
Ag1C Ag1D O2 113(3) 1_551 3 ?
Ag1A Ag1D O2 67(3) . 3 ?
Ag1D Ag1D O2 113(3) 19 3 ?
Ag1 Ag1D O2 67(3) . 3 ?
O2 Ag1D O2 106(4) 2 3 ?
Ag1B Ag1D O2 67(3) . . ?
Ag1C Ag1D O2 113(3) 1_551 . ?
Ag1A Ag1D O2 67(3) . . ?
Ag1D Ag1D O2 113(3) 19 . ?
Ag1 Ag1D O2 67(3) . . ?
O2 Ag1D O2 106(4) 2 . ?
O2 Ag1D O2 106(4) 3 . ?
Ag1B Ag1D Ag1B 180.0 . 19 ?
Ag1C Ag1D Ag1B 0.000(1) 1_551 19 ?
Ag1A Ag1D Ag1B 180.0 . 19 ?
Ag1D Ag1D Ag1B 0.000(2) 19 19 ?
Ag1 Ag1D Ag1B 180.0 . 19 ?
O2 Ag1D Ag1B 113(3) 2 19 ?
O2 Ag1D Ag1B 113(3) 3 19 ?
O2 Ag1D Ag1B 113(3) . 19 ?
Ag1B Ag1D Ag1A 180.0 . 19 ?
Ag1C Ag1D Ag1A 0.000(1) 1_551 19 ?
Ag1A Ag1D Ag1A 180.0 . 19 ?
Ag1D Ag1D Ag1A 0.000(2) 19 19 ?
Ag1 Ag1D Ag1A 180.0 . 19 ?
O2 Ag1D Ag1A 113(3) 2 19 ?
O2 Ag1D Ag1A 113(3) 3 19 ?
O2 Ag1D Ag1A 113(3) . 19 ?
Ag1B Ag1D Ag1A 0.000(1) 19 19 ?
Ag2A Ag2 Ag2B 179.986(9) 25_565 . ?
Ag2A Ag2 Ag2B 0.008(3) 25_565 25_565 ?
Ag2B Ag2 Ag2B 180.0 . 25_565 ?
Ag2A Ag2 Ag2C 179.986(6) 25_565 . ?
Ag2B Ag2 Ag2C 0.000(15) . . ?
Ag2B Ag2 Ag2C 180.0 25_565 . ?
Ag2A Ag2 Ag2C 0.011(5) 25_565 25_565 ?
Ag2B Ag2 Ag2C 180.0 . 25_565 ?
Ag2B Ag2 Ag2C 0.003(3) 25_565 25_565 ?
Ag2C Ag2 Ag2C 180.0 . 25_565 ?
Ag2A Ag2 O5 86.16(17) 25_565 2_665 ?
Ag2B Ag2 O5 93.85(17) . 2_665 ?
Ag2B Ag2 O5 86.15(17) 25_565 2_665 ?
Ag2C Ag2 O5 93.85(17) . 2_665 ?
Ag2C Ag2 O5 86.15(17) 25_565 2_665 ?
Ag2A Ag2 O5 93.84(17) 25_565 26_455 ?
Ag2B Ag2 O5 86.15(17) . 26_455 ?
Ag2B Ag2 O5 93.84(17) 25_565 26_455 ?
Ag2C Ag2 O5 86.15(17) . 26_455 ?
Ag2C Ag2 O5 93.85(17) 25_565 26_455 ?
O5 Ag2 O5 180.0 2_665 26_455 ?
Ag2A Ag2 O5 93.84(17) 25_565 25_565 ?
Ag2B Ag2 O5 86.15(17) . 25_565 ?
Ag2B Ag2 O5 93.84(17) 25_565 25_565 ?
Ag2C Ag2 O5 86.15(17) . 25_565 ?
Ag2C Ag2 O5 93.85(17) 25_565 25_565 ?
O5 Ag2 O5 60.44(4) 2_665 25_565 ?
O5 Ag2 O5 119.55(4) 26_455 25_565 ?
Ag2A Ag2 O5 93.86(17) 25_565 27 ?
Ag2B Ag2 O5 86.15(17) . 27 ?
Ag2B Ag2 O5 93.85(17) 25_565 27 ?
Ag2C Ag2 O5 86.15(17) . 27 ?
Ag2C Ag2 O5 93.85(17) 25_565 27 ?
O5 Ag2 O5 60.45(4) 2_665 27 ?
O5 Ag2 O5 119.55(4) 26_455 27 ?
O5 Ag2 O5 119.55(4) 25_565 27 ?
Ag2A Ag2 O5 86.16(17) 25_565 . ?
Ag2B Ag2 O5 93.85(17) . . ?
Ag2B Ag2 O5 86.15(17) 25_565 . ?
Ag2C Ag2 O5 93.85(17) . . ?
Ag2C Ag2 O5 86.15(17) 25_565 . ?
O5 Ag2 O5 119.55(4) 2_665 . ?
O5 Ag2 O5 60.45(4) 26_455 . ?
O5 Ag2 O5 180.0 25_565 . ?
O5 Ag2 O5 60.45(4) 27 . ?
Ag2A Ag2 O5 86.14(17) 25_565 3_565 ?
Ag2B Ag2 O5 93.85(17) . 3_565 ?
Ag2B Ag2 O5 86.15(17) 25_565 3_565 ?
Ag2C Ag2 O5 93.85(17) . 3_565 ?
Ag2C Ag2 O5 86.15(17) 25_565 3_565 ?
O5 Ag2 O5 119.55(4) 2_665 3_565 ?
O5 Ag2 O5 60.45(4) 26_455 3_565 ?
O5 Ag2 O5 60.45(4) 25_565 3_565 ?
O5 Ag2 O5 180.0 27 3_565 ?
O5 Ag2 O5 119.55(4) . 3_565 ?
Ag2B Ag2A Ag2A 180.0 . 25_565 ?
Ag2B Ag2A Ag2B 180.0 . 25_565 ?
Ag2A Ag2A Ag2B 0.003(3) 25_565 25_565 ?
Ag2B Ag2A Ag2C 0.00(3) . . ?
Ag2A Ag2A Ag2C 180.0 25_565 . ?
Ag2B Ag2A Ag2C 180.0 25_565 . ?
Ag2B Ag2A O5 97.3(12) . 25_565 ?
Ag2A Ag2A O5 82.7(12) 25_565 25_565 ?
Ag2B Ag2A O5 82.7(12) 25_565 25_565 ?
Ag2C Ag2A O5 97.3(12) . 25_565 ?
Ag2B Ag2A O5 97.3(12) . 26_455 ?
Ag2A Ag2A O5 82.7(12) 25_565 26_455 ?
Ag2B Ag2A O5 82.7(12) 25_565 26_455 ?
Ag2C Ag2A O5 97.3(12) . 26_455 ?
O5 Ag2A O5 118.4(5) 25_565 26_455 ?
Ag2B Ag2A O5 97.3(12) . 27 ?
Ag2A Ag2A O5 82.7(12) 25_565 27 ?
Ag2B Ag2A O5 82.7(12) 25_565 27 ?
Ag2C Ag2A O5 97.3(12) . 27 ?
O5 Ag2A O5 118.4(5) 25_565 27 ?
O5 Ag2A O5 118.4(5) 26_455 27 ?
Ag2B Ag2A Ag2C 180.0 . 25_565 ?
Ag2A Ag2A Ag2C 0.005(3) 25_565 25_565 ?
Ag2B Ag2A Ag2C 0.002(2) 25_565 25_565 ?
Ag2C Ag2A Ag2C 180.0 . 25_565 ?
O5 Ag2A Ag2C 82.7(12) 25_565 25_565 ?
O5 Ag2A Ag2C 82.7(12) 26_455 25_565 ?
O5 Ag2A Ag2C 82.7(12) 27 25_565 ?
Ag2A Ag2B Ag2C 180.000(17) . . ?
Ag2A Ag2B Ag2 0.000(10) . . ?
Ag2C Ag2B Ag2 180.0 . . ?
Ag2A Ag2B Ag2A 0.004(8) . 25_565 ?
Ag2C Ag2B Ag2A 180.0 . 25_565 ?
Ag2 Ag2B Ag2A 0.004(1) . 25_565 ?
Ag2A Ag2B Ag2B 0.003(3) . 25_565 ?
Ag2C Ag2B Ag2B 180.0 . 25_565 ?
Ag2 Ag2B Ag2B 0.003(3) . 25_565 ?
Ag2A Ag2B Ag2B 0.001(1) 25_565 25_565 ?
Ag2B Ag2C Ag2A 0.000(17) . . ?
Ag2B Ag2C Ag2 0.000(15) . . ?
Ag2A Ag2C Ag2 0.000(4) . . ?
Ag2B Ag2C Ag2A 0.003(6) . 25_565 ?
Ag2A Ag2C Ag2A 0.003(1) . 25_565 ?
Ag2 Ag2C Ag2A 0.003(1) . 25_565 ?
Ag2B Ag2C Ag4 98.4(9) . 3_565 ?
Ag2A Ag2C Ag4 98.4(9) . 3_565 ?
Ag2 Ag2C Ag4 98.4(9) . 3_565 ?
Ag2A Ag2C Ag4 98.4(9) 25_565 3_565 ?
Ag2B Ag2C Ag4 98.4(9) . . ?
Ag2A Ag2C Ag4 98.4(9) . . ?
Ag2 Ag2C Ag4 98.4(9) . . ?
Ag2A Ag2C Ag4 98.4(9) 25_565 . ?
Ag4 Ag2C Ag4 117.9(4) 3_565 . ?
Ag2B Ag2C Ag4 98.4(9) . 2_665 ?
Ag2A Ag2C Ag4 98.4(9) . 2_665 ?
Ag2 Ag2C Ag4 98.4(9) . 2_665 ?
Ag2A Ag2C Ag4 98.4(9) 25_565 2_665 ?
Ag4 Ag2C Ag4 117.9(4) 3_565 2_665 ?
Ag4 Ag2C Ag4 117.9(4) . 2_665 ?
Ag2B Ag2C Ag4C 125.9(13) . 20 ?
Ag2A Ag2C Ag4C 125.9(13) . 20 ?
Ag2 Ag2C Ag4C 125.9(13) . 20 ?
Ag2A Ag2C Ag4C 125.9(13) 25_565 20 ?
Ag4 Ag2C Ag4C 108.4(10) 3_565 20 ?
Ag4 Ag2C Ag4C 108.4(10) . 20 ?
Ag4 Ag2C Ag4C 27.4(12) 2_665 20 ?
Ag2B Ag2C Ag4C 125.9(13) . 19_565 ?
Ag2A Ag2C Ag4C 125.9(13) . 19_565 ?
Ag2 Ag2C Ag4C 125.9(13) . 19_565 ?
Ag2A Ag2C Ag4C 125.9(13) 25_565 19_565 ?
Ag4 Ag2C Ag4C 108.4(10) 3_565 19_565 ?
Ag4 Ag2C Ag4C 27.4(12) . 19_565 ?
Ag4 Ag2C Ag4C 108.4(10) 2_665 19_565 ?
Ag4C Ag2C Ag4C 89.2(19) 20 19_565 ?
Ag2B Ag2C Ag4C 125.9(13) . 21_665 ?
Ag2A Ag2C Ag4C 125.9(13) . 21_665 ?
Ag2 Ag2C Ag4C 125.9(13) . 21_665 ?
Ag2A Ag2C Ag4C 125.9(13) 25_565 21_665 ?
Ag4 Ag2C Ag4C 27.4(12) 3_565 21_665 ?
Ag4 Ag2C Ag4C 108.4(10) . 21_665 ?
Ag4 Ag2C Ag4C 108.4(10) 2_665 21_665 ?
Ag4C Ag2C Ag4C 89.2(19) 20 21_665 ?
Ag4C Ag2C Ag4C 89.1(19) 19_565 21_665 ?
Ag4A Ag4 Ag4B 4.0(18) . . ?
Ag4A Ag4 Ag4C 128(4) . 19_565 ?
Ag4B Ag4 Ag4C 132(3) . 19_565 ?
Ag4A Ag4 Ag4C 38(2) . . ?
Ag4B Ag4 Ag4C 42.3(19) . . ?
Ag4C Ag4 Ag4C 90(3) 19_565 . ?
Ag4A Ag4 Ag4A 90(2) . 19_565 ?
Ag4B Ag4 Ag4A 94.0(17) . 19_565 ?
Ag4C Ag4 Ag4A 38(3) 19_565 19_565 ?
Ag4C Ag4 Ag4A 51.6(19) . 19_565 ?
Ag4A Ag4 Ag4 74(2) . 19_565 ?
Ag4B Ag4 Ag4 78.2(16) . 19_565 ?
Ag4C Ag4 Ag4 54(3) 19_565 19_565 ?
Ag4C Ag4 Ag4 35.9(19) . 19_565 ?
Ag4A Ag4 Ag4 15.7(5) 19_565 19_565 ?
Ag4A Ag4 Ag4B 106(2) . 19_565 ?
Ag4B Ag4 Ag4B 109.6(15) . 19_565 ?
Ag4C Ag4 Ag4B 22(3) 19_565 19_565 ?
Ag4C Ag4 Ag4B 67.3(19) . 19_565 ?
Ag4A Ag4 Ag4B 15.7(7) 19_565 19_565 ?
Ag4 Ag4 Ag4B 31.4(9) 19_565 19_565 ?
Ag4A Ag4 Ag2C 154(2) . . ?
Ag4B Ag4 Ag2C 149.8(15) . . ?
Ag4C Ag4 Ag2C 78(3) 19_565 . ?
Ag4C Ag4 Ag2C 168(2) . . ?
Ag4A Ag4 Ag2C 116.2(17) 19_565 . ?
Ag4 Ag4 Ag2C 131.9(17) 19_565 . ?
Ag4B Ag4 Ag2C 100.5(14) 19_565 . ?
Ag4 Ag4A Ag4B 172(4) . . ?
Ag4 Ag4A Ag4C 126(3) . . ?
Ag4B Ag4A Ag4C 62(3) . . ?
Ag4 Ag4A Ag4C 36(3) . 19_565 ?
Ag4B Ag4A Ag4C 152(3) . 19_565 ?
Ag4C Ag4A Ag4C 90(3) . 19_565 ?
Ag4 Ag4A Ag4 90(2) . 19_565 ?
Ag4B Ag4A Ag4 98(3) . 19_565 ?
Ag4C Ag4A Ag4 36(2) . 19_565 ?
Ag4C Ag4A Ag4 54(2) 19_565 19_565 ?
Ag4 Ag4A O1 92.7(12) . . ?
Ag4B Ag4A O1 83.4(12) . . ?
Ag4C Ag4A O1 111.9(11) . . ?
Ag4C Ag4A O1 109.3(10) 19_565 . ?
Ag4 Ag4A O1 119.7(3) 19_565 . ?
Ag4 Ag4A O1 92.7(12) . 24_565 ?
Ag4B Ag4A O1 83.4(12) . 24_565 ?
Ag4C Ag4A O1 111.9(11) . 24_565 ?
Ag4C Ag4A O1 109.3(10) 19_565 24_565 ?
Ag4 Ag4A O1 119.7(3) 19_565 24_565 ?
O1 Ag4A O1 120.3(6) . 24_565 ?
Ag4 Ag4A Ag4A 74(2) . 19_565 ?
Ag4B Ag4A Ag4A 114(3) . 19_565 ?
Ag4C Ag4A Ag4A 52(2) . 19_565 ?
Ag4C Ag4A Ag4A 38(2) 19_565 19_565 ?
Ag4 Ag4A Ag4A 15.8(5) 19_565 19_565 ?
O1 Ag4A Ag4A 119.3(4) . 19_565 ?
O1 Ag4A Ag4A 119.3(4) 24_565 19_565 ?
Ag4 Ag4A Ag4B 61(2) . 19_565 ?
Ag4B Ag4A Ag4B 127(2) . 19_565 ?
Ag4C Ag4A Ag4B 65(2) . 19_565 ?
Ag4C Ag4A Ag4B 25.0(19) 19_565 19_565 ?
Ag4 Ag4A Ag4B 28.9(8) 19_565 19_565 ?
O1 Ag4A Ag4B 117.2(6) . 19_565 ?
O1 Ag4A Ag4B 117.2(6) 24_565 19_565 ?
Ag4A Ag4A Ag4B 13.1(7) 19_565 19_565 ?
Ag4A Ag4B Ag4C 91(4) . . ?
Ag4A Ag4B Ag4 3.9(17) . . ?
Ag4C Ag4B Ag4 95(3) . . ?
Ag4A Ag4B O1 80.0(12) . . ?
Ag4C Ag4B O1 118.8(7) . . ?
Ag4 Ag4B O1 78.1(8) . . ?
Ag4A Ag4B O1 80.0(12) . 24_565 ?
Ag4C Ag4B O1 118.8(7) . 24_565 ?
Ag4 Ag4B O1 78.1(8) . 24_565 ?
O1 Ag4B O1 118.6(9) . 24_565 ?
Ag4A Ag4B Ag4 67(2) . 19_565 ?
Ag4C Ag4B Ag4 24(3) . 19_565 ?
Ag4 Ag4B Ag4 70.4(15) . 19_565 ?
O1 Ag4B Ag4 111.7(7) . 19_565 ?
O1 Ag4B Ag4 111.7(7) 24_565 19_565 ?
Ag4A Ag4B Ag4C 21(2) . 19_565 ?
Ag4C Ag4B Ag4C 70(4) . 19_565 ?
Ag4 Ag4B Ag4C 24.7(16) . 19_565 ?
O1 Ag4B Ag4C 90.4(10) . 19_565 ?
O1 Ag4B Ag4C 90.4(10) 24_565 19_565 ?
Ag4 Ag4B Ag4C 45.7(16) 19_565 19_565 ?
Ag4A Ag4B Ag4A 53(2) . 19_565 ?
Ag4C Ag4B Ag4A 37(3) . 19_565 ?
Ag4 Ag4B Ag4A 57.2(13) . 19_565 ?
O1 Ag4B Ag4A 106.3(9) . 19_565 ?
O1 Ag4B Ag4A 106.3(9) 24_565 19_565 ?
Ag4 Ag4B Ag4A 13.2(5) 19_565 19_565 ?
Ag4C Ag4B Ag4A 32.4(16) 19_565 19_565 ?
Ag4B Ag4C Ag4 133(5) . 19_565 ?
Ag4B Ag4C Ag4A 27.3(16) . . ?
Ag4 Ag4C Ag4A 106(4) 19_565 . ?
Ag4B Ag4C Ag4A 118(4) . 19_565 ?
Ag4 Ag4C Ag4A 15.8(12) 19_565 19_565 ?
Ag4A Ag4C Ag4A 90(3) . 19_565 ?
Ag4B Ag4C Ag4 43(2) . . ?
Ag4 Ag4C Ag4 90(3) 19_565 . ?
Ag4A Ag4C Ag4 15.8(11) . . ?
Ag4A Ag4C Ag4 74(2) 19_565 . ?
Ag4B Ag4C Ag4C 79(4) . 19_565 ?
Ag4 Ag4C Ag4C 54(3) 19_565 19_565 ?
Ag4A Ag4C Ag4C 52(3) . 19_565 ?
Ag4A Ag4C Ag4C 38.4(18) 19_565 19_565 ?
Ag4 Ag4C Ag4C 36.1(19) . 19_565 ?
Ag4B Ag4C Ag4B 110(4) . 19_565 ?
Ag4 Ag4C Ag4B 23.2(17) 19_565 19_565 ?
Ag4A Ag4C Ag4B 83(3) . 19_565 ?
Ag4A Ag4C Ag4B 7.4(8) 19_565 19_565 ?
Ag4 Ag4C Ag4B 67.0(19) . 19_565 ?
Ag4C Ag4C Ag4B 31.0(18) 19_565 19_565 ?
Ag4B Ag4C Ag2C 152(4) . 19_565 ?
Ag4 Ag4C Ag2C 74(3) 19_565 19_565 ?
Ag4A Ag4C Ag2C 179(3) . 19_565 ?
Ag4A Ag4C Ag2C 90(2) 19_565 19_565 ?
Ag4 Ag4C Ag2C 165(3) . 19_565 ?
Ag4C Ag4C Ag2C 129(4) 19_565 19_565 ?
Ag4B Ag4C Ag2C 98(2) 19_565 19_565 ?
Ag5A Ag5 Ag5A 180(10) . 31_554 ?
Ag5A Ag5 O3 93(6) . . ?
Ag5A Ag5 O3 87(6) 31_554 . ?
Ag5A Ag5 O3 87(6) . 31_554 ?
Ag5A Ag5 O3 93(6) 31_554 31_554 ?
O3 Ag5 O3 180.0 . 31_554 ?
Ag5A Ag5 W1 0(10) . . ?
Ag5A Ag5 W1 180(5) 31_554 . ?
O3 Ag5 W1 92.8(5) . . ?
O3 Ag5 W1 87.2(5) 31_554 . ?
Ag5A Ag5 W1 180(10) . 31_554 ?
Ag5A Ag5 W1 0(5) 31_554 31_554 ?
O3 Ag5 W1 87.2(5) . 31_554 ?
O3 Ag5 W1 92.8(5) 31_554 31_554 ?
W1 Ag5 W1 180.0 . 31_554 ?
Ag5A Ag5 T1 91(5) . 20 ?
Ag5A Ag5 T1 89(5) 31_554 20 ?
O3 Ag5 T1 31.84(3) . 20 ?
O3 Ag5 T1 148.16(3) 31_554 20 ?
W1 Ag5 T1 91.1(3) . 20 ?
W1 Ag5 T1 88.9(3) 31_554 20 ?
Ag5A Ag5 T1 89(5) . 14_554 ?
Ag5A Ag5 T1 91(5) 31_554 14_554 ?
O3 Ag5 T1 148.16(3) . 14_554 ?
O3 Ag5 T1 31.84(3) 31_554 14_554 ?
W1 Ag5 T1 88.9(3) . 14_554 ?
W1 Ag5 T1 91.1(3) 31_554 14_554 ?
T1 Ag5 T1 180.0 20 14_554 ?
Ag5A Ag5 T1 91(5) . 6 ?
Ag5A Ag5 T1 89(5) 31_554 6 ?
O3 Ag5 T1 31.84(3) . 6 ?
O3 Ag5 T1 148.17(3) 31_554 6 ?
W1 Ag5 T1 91.1(3) . 6 ?
W1 Ag5 T1 88.9(3) 31_554 6 ?
T1 Ag5 T1 63.62(6) 20 6 ?
T1 Ag5 T1 116.38(6) 14_554 6 ?
Ag5A Ag5 T1 89(5) . 36_554 ?
Ag5A Ag5 T1 91(5) 31_554 36_554 ?
O3 Ag5 T1 148.16(3) . 36_554 ?
O3 Ag5 T1 31.83(3) 31_554 36_554 ?
W1 Ag5 T1 88.9(3) . 36_554 ?
W1 Ag5 T1 91.1(3) 31_554 36_554 ?
T1 Ag5 T1 116.38(6) 20 36_554 ?
T1 Ag5 T1 63.62(6) 14_554 36_554 ?
T1 Ag5 T1 180.0 6 36_554 ?
Ag5 Ag5A Ag5A 0(5) . 31_554 ?
Ag5 Ag5A W1 180(10) . . ?
Ag5A Ag5A W1 180(8) 31_554 . ?
Ag5 Ag5A O3 73(6) . 31_554 ?
Ag5A Ag5A O3 73(6) 31_554 31_554 ?
W1 Ag5A O3 107(4) . 31_554 ?
Ag5 Ag5A O3 68(6) . . ?
Ag5A Ag5A O3 68(6) 31_554 . ?
W1 Ag5A O3 112(4) . . ?
O3 Ag5A O3 141(5) 31_554 . ?
Ag5 Ag5A T1 77(5) . 14_554 ?
Ag5A Ag5A T1 77(5) 31_554 14_554 ?
W1 Ag5A T1 103(3) . 14_554 ?
O3 Ag5A T1 31.0(7) 31_554 14_554 ?
O3 Ag5A T1 133(3) . 14_554 ?
Ag5 Ag5A T1 77(5) . 36_554 ?
Ag5A Ag5A T1 77(5) 31_554 36_554 ?
W1 Ag5A T1 103(3) . 36_554 ?
O3 Ag5A T1 31.0(7) 31_554 36_554 ?
O3 Ag5A T1 133(3) . 36_554 ?
T1 Ag5A T1 61.9(15) 14_554 36_554 ?
Ag5 Ag5A T1 75(5) . 20 ?
Ag5A Ag5A T1 75(5) 31_554 20 ?
W1 Ag5A T1 105(3) . 20 ?
O3 Ag5A T1 135(3) 31_554 20 ?
O3 Ag5A T1 31.0(8) . 20 ?
T1 Ag5A T1 152(3) 14_554 20 ?
T1 Ag5A T1 111.2(12) 36_554 20 ?
Ag5 Ag5A T1 75(5) . 6 ?
Ag5A Ag5A T1 75(5) 31_554 6 ?
W1 Ag5A T1 105(3) . 6 ?
O3 Ag5A T1 135(3) 31_554 6 ?
O3 Ag5A T1 31.0(8) . 6 ?
T1 Ag5A T1 111.2(12) 14_554 6 ?
T1 Ag5A T1 152(3) 36_554 6 ?
T1 Ag5A T1 61.3(15) 20 6 ?
Ag5 Ag5A Ag1 137(7) . 13_554 ?
Ag5A Ag5A Ag1 137(7) 31_554 13_554 ?
W1 Ag5A Ag1 43(2) . 13_554 ?
O3 Ag5A Ag1 64(2) 31_554 13_554 ?
O3 Ag5A Ag1 155(4) . 13_554 ?
T1 Ag5A Ag1 66.2(15) 14_554 13_554 ?
T1 Ag5A Ag1 66.2(15) 36_554 13_554 ?
T1 Ag5A Ag1 138(2) 20 13_554 ?
T1 Ag5A Ag1 138(2) 6 13_554 ?
Ag5A W1 Ag5 0(4) . . ?
Ag5A W1 Ag1 110(3) . 13_554 ?
Ag5 W1 Ag1 110.0(6) . 13_554 ?

loop_
_geom_bond_atom_site_label_1
_geom_bond_atom_site_label_2
_geom_bond_distance
_geom_bond_site_symmetry_2
_geom_bond_publ_flag
T1 O4 1.629(3) 2 ?
T1 O3 1.645(3) 21 ?
T1 O1 1.645(5) . ?
T1 O2 1.687(3) . ?
T1 Ag5 2.9753(16) 9_455 ?
T1 Ag5A 3.05(7) 9_455 ?
T1 Ag5A 3.08(7) 21 ?
T2 O1 1.624(5) 8 ?
T2 O1 1.624(5) 18_545 ?
T2 O5 1.6376(18) 33_545 ?
T2 O5 1.6377(19) 8 ?
O1 T2 1.624(5) 15_554 ?
O1 Ag4A 2.500(9) . ?
O1 Ag4B 2.522(12) . ?
O2 T1 1.687(3) 23 ?
O2 Ag1B 2.169(9) . ?
O2 Ag1A 2.229(14) . ?
O2 Ag1D 2.35(6) . ?
O2 Ag1 2.495(9) . ?
O3 T1 1.645(3) 20 ?
O3 T1 1.645(3) 6 ?
O3 Ag5 2.035(9) . ?
O3 Ag5A 2.13(8) 31_554 ?
O3 Ag5A 2.20(8) . ?
O4 T1 1.629(3) 4 ?
O4 T1 1.629(3) 3 ?
O5 T2 1.6375(18) 15_554 ?
O5 T2 1.6376(19) 32 ?
O5 Ag2 2.558(7) . ?
O5 Ag2A 2.573(10) 25_565 ?
Ag1 Ag1A 0.71(4) . ?
Ag1 Ag1B 1.32(6) . ?
Ag1 Ag1D 2.14(15) . ?
Ag1 W1 2.411(17) 8 ?
Ag1 W1 2.411(17) 7_445 ?
Ag1 W1 2.412(17) 9_455 ?
Ag1 O2 2.495(9) 2 ?
Ag1 O2 2.495(9) 3 ?
Ag1 Ag1C 3.107(7) 1_551 ?
Ag1 Ag5A 3.33(9) 8 ?
Ag1 Ag5A 3.33(9) 7_445 ?
Ag1A Ag1B 0.60(4) . ?
Ag1A Ag1D 1.43(14) . ?
Ag1A O2 2.229(14) 2 ?
Ag1A O2 2.229(14) 3 ?
Ag1A Ag1C 2.39(5) 1_551 ?
Ag1A Ag1D 3.36(16) 19 ?
Ag1B Ag1D 0.82(14) . ?
Ag1B Ag1C 1.79(6) 1_551 ?
Ag1B O2 2.169(9) 2 ?
Ag1B O2 2.169(9) 3 ?
Ag1B Ag1D 2.76(18) 19 ?
Ag1C Ag1D 0.97(15) 19_559 ?
Ag1C Ag1D 0.97(15) 1_559 ?
Ag1C Ag1B 1.79(6) 19_559 ?
Ag1C Ag1B 1.79(6) 1_559 ?
Ag1C Ag1A 2.39(5) 1_559 ?
Ag1C Ag1A 2.39(5) 19_559 ?
Ag1C Ag1 3.107(7) 1_559 ?
Ag1C Ag1 3.107(7) 19_559 ?
Ag1D Ag1C 0.97(15) 1_551 ?
Ag1D Ag1D 1.9(3) 19 ?
Ag1D O2 2.35(6) 2 ?
Ag1D O2 2.35(6) 3 ?
Ag1D Ag1B 2.76(18) 19 ?
Ag1D Ag1A 3.36(16) 19 ?
Ag2 Ag2A 0.50(5) 25_565 ?
Ag2 Ag2B 1.17(14) . ?
Ag2 Ag2B 1.17(14) 25_565 ?
Ag2 Ag2C 2.31(5) . ?
Ag2 Ag2C 2.31(5) 25_565 ?
Ag2 O5 2.558(7) 2_665 ?
Ag2 O5 2.558(7) 26_455 ?
Ag2 O5 2.558(7) 25_565 ?
Ag2 O5 2.558(7) 27 ?
Ag2 O5 2.558(7) 3_565 ?
Ag2A Ag2B 0.68(10) . ?
Ag2A Ag2A 0.99(11) 25_565 ?
Ag2A Ag2B 1.67(19) 25_565 ?
Ag2A Ag2C 1.81(7) . ?
Ag2A O5 2.573(10) 25_565 ?
Ag2A O5 2.573(10) 26_455 ?
Ag2A O5 2.573(10) 27 ?
Ag2A Ag2C 2.80(7) 25_565 ?
Ag2B Ag2C 1.13(15) . ?
Ag2B Ag2A 1.67(19) 25_565 ?
Ag2B Ag2B 2.3(3) 25_565 ?
Ag2C Ag2A 2.80(7) 25_565 ?
Ag2C Ag4 3.15(3) 3_565 ?
Ag2C Ag4 3.15(3) . ?
Ag2C Ag4 3.15(3) 2_665 ?
Ag2C Ag4C 3.20(7) 20 ?
Ag2C Ag4C 3.20(7) 19_565 ?
Ag2C Ag4C 3.20(7) 21_665 ?
Ag4 Ag4A 0.70(2) . ?
Ag4 Ag4B 1.42(4) . ?
Ag4 Ag4C 1.51(6) 19_565 ?
Ag4 Ag4C 2.07(7) . ?
Ag4 Ag4A 2.473(19) 19_565 ?
Ag4 Ag4 2.57(4) 19_565 ?
Ag4 Ag4B 2.67(3) 19_565 ?
Ag4A Ag4B 0.73(3) . ?
Ag4A Ag4C 1.59(7) . ?
Ag4A Ag4C 2.01(7) 19_565 ?
Ag4A Ag4 2.473(19) 19_565 ?
Ag4A O1 2.500(9) 24_565 ?
Ag4A Ag4A 2.57(3) 19_565 ?
Ag4A Ag4B 2.94(4) 19_565 ?
Ag4B Ag4C 1.40(6) . ?
Ag4B O1 2.522(12) 24_565 ?
Ag4B Ag4 2.67(3) 19_565 ?
Ag4B Ag4C 2.68(7) 19_565 ?
Ag4B Ag4A 2.94(4) 19_565 ?
Ag4C Ag4 1.51(6) 19_565 ?
Ag4C Ag4A 2.01(7) 19_565 ?
Ag4C Ag4C 2.56(13) 19_565 ?
Ag4C Ag4B 2.68(7) 19_565 ?
Ag4C Ag2C 3.20(7) 19_565 ?
Ag5 Ag5A 0.73(9) . ?
Ag5 Ag5A 0.73(9) 31_554 ?
Ag5 O3 2.035(9) 31_554 ?
Ag5 W1 2.343(17) . ?
Ag5 W1 2.343(17) 31_554 ?
Ag5 T1 2.9752(16) 20 ?
Ag5 T1 2.9753(16) 14_554 ?
Ag5 T1 2.9752(16) 6 ?
Ag5 T1 2.9753(16) 36_554 ?
Ag5A Ag5A 1.46(18) 31_554 ?
Ag5A W1 1.61(9) . ?
Ag5A O3 2.13(8) 31_554 ?
Ag5A T1 3.05(7) 14_554 ?
Ag5A T1 3.05(7) 36_554 ?
Ag5A T1 3.08(7) 20 ?
Ag5A T1 3.08(7) 6 ?
Ag5A Ag1 3.33(9) 13_554 ?
W1 Ag1 2.411(17) 13_554 ?
